data_4065283
loop_
_publ_author_name
'Chen, Jiangxi'
'Sung, Herman Ho-Yung'
'Williams, Ian Duncan'
'Jia, Guochen'

_publ_section_title
;
 Hydrolysis of Osmium and Ruthenium Carbyne Complexes
;
_journal_issue 22
_journal_name_full Organometallics
_journal_page_first 6159
_journal_paper_doi 10.1021/om200685v
_journal_volume 30
_journal_year 2011
_chemical_formula_moiety 'C51 H37 Cl5 O Os P2, C7 H8'
_chemical_formula_sum 'C58 H45 Cl5 O Os P2'
_chemical_formula_weight 1187.33
_chemical_name_systematic
;
 ? 
;
_space_group_IT_number 2
_space_group_name_Hall '-P 1'
_symmetry_cell_setting triclinic
_symmetry_space_group_name_Hall '-P 1'
_symmetry_space_group_name_H-M 'P -1'
_atom_sites_solution_hydrogens geom
_atom_sites_solution_primary direct
_atom_sites_solution_secondary difmap
_audit_creation_date 2011-07-15
_audit_creation_method
;
  Olex2 1.1-beta
  (compiled 2011.02.15 svn.r1672, GUI svn.r3494)
;
_cell_angle_alpha 76.4000(10)
_cell_angle_beta 79.0880(10)
_cell_angle_gamma 66.4540(10)
_cell_formula_units_Z 2
_cell_length_a 10.2620(8)
_cell_length_b 11.6363(10)
_cell_length_c 23.4763(19)
_cell_measurement_reflns_used 9993
_cell_measurement_temperature 100.0
_cell_measurement_theta_max 0.00
_cell_measurement_theta_min 0.00
_cell_volume 2483.5(4)
_computing_cell_refinement 'SAINT v7.34A (Bruker, 200?)'
_computing_data_collection 'SMART v5.625 (Bruker, 2001)'
_computing_data_reduction 'SAINT v7.34A (Bruker, 200?)'
_computing_molecular_graphics
;
O. V. Dolomanov, L. J. Bourhis, R. J. Gildea, J. A. K. Howard and H. Puschmann,
OLEX2: a complete structure solution, refinement and analysis program.
J. Appl. Cryst. (2009). 42, 339-341.
;
_computing_publication_material
;
O. V. Dolomanov, L. J. Bourhis, R. J. Gildea, J. A. K. Howard and H. Puschmann,
OLEX2: a complete structure solution, refinement and analysis program.
J. Appl. Cryst. (2009). 42, 339-341.
;
_computing_structure_refinement 'SHELXL-97 (Sheldrick, 1997)'
_computing_structure_solution 'A short history of SHELX (Sheldrick, 2007)/Bruker'
_diffrn_ambient_temperature 100.0
_diffrn_detector_area_resol_mean 8
_diffrn_measured_fraction_theta_full 0.995
_diffrn_measured_fraction_theta_max 0.980
_diffrn_measurement_device 'kappa diffractometer'
_diffrn_measurement_device_type 'Bruker SMART APEX CCD area detector'
_diffrn_measurement_method '\w and \f scans'
_diffrn_radiation_monochromator graphite
_diffrn_radiation_probe x-ray
_diffrn_radiation_type MoK\a
_diffrn_radiation_wavelength 0.71073
_diffrn_reflns_av_R_equivalents 0.0260
_diffrn_reflns_av_unetI/netI 0.0323
_diffrn_reflns_limit_h_max 13
_diffrn_reflns_limit_h_min -12
_diffrn_reflns_limit_k_max 14
_diffrn_reflns_limit_k_min -14
_diffrn_reflns_limit_l_max 29
_diffrn_reflns_limit_l_min -29
_diffrn_reflns_number 27519
_diffrn_reflns_theta_full 25.50
_diffrn_reflns_theta_max 27.00
_diffrn_reflns_theta_min 1.80
_diffrn_source 'sealed tube'
_diffrn_source_current 30.0
_diffrn_source_power 1.5
_diffrn_source_target Mo
_diffrn_source_voltage 50.0
_exptl_absorpt_coefficient_mu 2.942
_exptl_absorpt_correction_T_max 1
_exptl_absorpt_correction_T_min 0.847204
_exptl_absorpt_correction_type multi-scan
_exptl_absorpt_process_details
;
 SADABS-2004/1 (Bruker,2004) was used for absorption correction.
 R(int) was 0.0457 before and 0.0204 after correction.
 The Ratio of minimum to maximum transmission is 0.847204.
 The \l/2 correction factor is 0.0015
;
_exptl_crystal_colour yellow
_exptl_crystal_density_diffrn 1.588
_exptl_crystal_density_method 'not measured'
_exptl_crystal_description block
_exptl_crystal_F_000 1184
_exptl_crystal_size_max 0.3
_exptl_crystal_size_mid 0.25
_exptl_crystal_size_min 0.22
_refine_diff_density_max 1.314
_refine_diff_density_min -0.621
_refine_diff_density_rms 0.089
_refine_ls_extinction_method none
_refine_ls_goodness_of_fit_ref 1.043
_refine_ls_hydrogen_treatment constr
_refine_ls_matrix_type full
_refine_ls_number_parameters 605
_refine_ls_number_reflns 10625
_refine_ls_number_restraints 0
_refine_ls_restrained_S_all 1.043
_refine_ls_R_factor_all 0.0249
_refine_ls_R_factor_gt 0.0232
_refine_ls_shift/su_max 0.003
_refine_ls_shift/su_mean 0.000
_refine_ls_structure_factor_coef Fsqd
_refine_ls_weighting_details 'calc w=1/[\s^2^(Fo^2^)+(0.0288P)^2^+0.7235P] where P=(Fo^2^+2Fc^2^)/3'
_refine_ls_weighting_scheme calc
_refine_ls_wR_factor_gt 0.0545
_refine_ls_wR_factor_ref 0.0551
_reflns_number_gt 10060
_reflns_number_total 10625
_reflns_threshold_expression >2sigma(I)
_cod_data_source_file om200685v_si_001.cif
_cod_data_source_block chen117_(compound_4)
_cod_depositor_comments
;
The following automatic conversions were performed:

'_symmetry_cell_setting' value 'Triclinic' changed to 'triclinic'
according to /home/saulius/struct/CIF-dictionaries/cif_core.dic
dictionary named 'cif_core.dic' version 2.4.1 from 2010-06-29.

Automatic conversion script
Id: cif_fix_values 1715 2011-07-08 13:25:40Z adriana 
;
_cod_original_sg_symbol_H-M P-1
_cod_database_code 4065283

loop_
_space_group_symop_id
_space_group_symop_operation_xyz
1 'x, y, z'
2 '-x, -y, -z'

loop_
_atom_site_label
_atom_site_type_symbol
_atom_site_fract_x
_atom_site_fract_y
_atom_site_fract_z
_atom_site_U_iso_or_equiv
_atom_site_adp_type
_atom_site_occupancy
_atom_site_symmetry_multiplicity
_atom_site_calc_flag
_atom_site_refinement_flags
Os1 Os 0.591005(9) 0.566188(8) 0.257063(4) 0.01064(3) Uani 1 1 d .
Cl1 Cl 0.72471(6) 0.53015(5) 0.34139(2) 0.01597(11) Uani 1 1 d .
Cl2 Cl 0.73075(6) 0.70707(5) 0.20764(2) 0.01492(11) Uani 1 1 d .
Cl3 Cl 0.62939(6) 0.64558(6) -0.00105(2) 0.01792(12) Uani 1 1 d .
Cl4 Cl 0.32358(6) 0.60146(6) 0.08824(3) 0.01982(12) Uani 1 1 d .
Cl5 Cl 0.50534(7) 0.97400(6) 0.09976(3) 0.02244(13) Uani 1 1 d .
P1 P 0.40942(6) 0.73882(6) 0.29887(3) 0.01259(12) Uani 1 1 d .
P2 P 0.77060(6) 0.37126(6) 0.23430(3) 0.01220(12) Uani 1 1 d .
O1 O 0.39137(19) 0.42745(17) 0.29018(8) 0.0217(4) Uani 1 1 d .
C1 C 0.4930(2) 0.6435(2) 0.18135(10) 0.0121(4) Uani 1 1 d .
H1 H 0.4010 0.6395 0.1853 0.015 Uiso 1 1 calc R
C2 C 0.5312(2) 0.6991(2) 0.12680(10) 0.0129(5) Uani 1 1 d .
C3 C 0.6805(2) 0.6826(2) 0.10224(10) 0.0139(5) Uani 1 1 d .
C4 C 0.7831(2) 0.6813(2) 0.13467(10) 0.0136(5) Uani 1 1 d .
C5 C 0.9237(3) 0.6633(2) 0.11352(11) 0.0168(5) Uani 1 1 d .
H5 H 0.9870 0.6646 0.1379 0.020 Uiso 1 1 calc R
C6 C 0.9704(3) 0.6433(2) 0.05594(11) 0.0179(5) Uani 1 1 d .
H6 H 1.0666 0.6305 0.0403 0.021 Uiso 1 1 calc R
C7 C 0.8753(3) 0.6423(2) 0.02132(11) 0.0166(5) Uani 1 1 d .
H7 H 0.9061 0.6290 -0.0182 0.020 Uiso 1 1 calc R
C8 C 0.7359(3) 0.6606(2) 0.04452(10) 0.0140(5) Uani 1 1 d .
C9 C 0.4153(2) 0.7902(2) 0.08999(10) 0.0136(5) Uani 1 1 d .
C10 C 0.3952(3) 0.9194(2) 0.07433(11) 0.0168(5) Uani 1 1 d .
C11 C 0.2878(3) 1.0093(2) 0.04206(11) 0.0223(5) Uani 1 1 d .
H11 H 0.2804 1.0955 0.0319 0.027 Uiso 1 1 calc R
C12 C 0.1912(3) 0.9723(3) 0.02477(12) 0.0245(6) Uani 1 1 d .
H12 H 0.1171 1.0330 0.0023 0.029 Uiso 1 1 calc R
C13 C 0.2029(3) 0.8468(3) 0.04034(11) 0.0209(5) Uani 1 1 d .
H13 H 0.1354 0.8211 0.0294 0.025 Uiso 1 1 calc R
C14 C 0.3129(3) 0.7585(2) 0.07181(11) 0.0162(5) Uani 1 1 d .
C20 C 0.4716(2) 0.4795(2) 0.27951(10) 0.0151(5) Uani 1 1 d .
C21 C 0.3632(2) 0.7032(2) 0.37856(10) 0.0161(5) Uani 1 1 d .
C22 C 0.3902(3) 0.5787(3) 0.40835(11) 0.0212(5) Uani 1 1 d .
H22 H 0.4364 0.5099 0.3874 0.025 Uiso 1 1 calc R
C23 C 0.3501(3) 0.5549(3) 0.46834(12) 0.0276(6) Uani 1 1 d .
H23 H 0.3682 0.4697 0.4882 0.033 Uiso 1 1 calc R
C24 C 0.2843(3) 0.6534(3) 0.49951(12) 0.0290(6) Uani 1 1 d .
H24 H 0.2581 0.6363 0.5407 0.035 Uiso 1 1 calc R
C25 C 0.2565(3) 0.7775(3) 0.47041(12) 0.0297(6) Uani 1 1 d .
H25 H 0.2106 0.8459 0.4917 0.036 Uiso 1 1 calc R
C26 C 0.2954(3) 0.8022(3) 0.41031(11) 0.0225(6) Uani 1 1 d .
H26 H 0.2756 0.8877 0.3906 0.027 Uiso 1 1 calc R
C31 C 0.4424(3) 0.8843(2) 0.29324(10) 0.0144(5) Uani 1 1 d .
C32 C 0.3387(3) 1.0066(2) 0.28294(11) 0.0203(5) Uani 1 1 d .
H32 H 0.2504 1.0189 0.2706 0.024 Uiso 1 1 calc R
C33 C 0.3633(3) 1.1102(2) 0.29062(12) 0.0234(6) Uani 1 1 d .
H33 H 0.2921 1.1932 0.2831 0.028 Uiso 1 1 calc R
C34 C 0.4905(3) 1.0940(2) 0.30905(12) 0.0238(6) Uani 1 1 d .
H34 H 0.5057 1.1652 0.3154 0.029 Uiso 1 1 calc R
C35 C 0.5957(3) 0.9735(3) 0.31826(11) 0.0213(5) Uani 1 1 d .
H35 H 0.6842 0.9626 0.3300 0.026 Uiso 1 1 calc R
C36 C 0.5730(3) 0.8689(2) 0.31051(10) 0.0169(5) Uani 1 1 d .
H36 H 0.6459 0.7866 0.3169 0.020 Uiso 1 1 calc R
C41 C 0.2378(2) 0.7873(2) 0.27042(11) 0.0155(5) Uani 1 1 d .
C42 C 0.1414(3) 0.7296(2) 0.29899(12) 0.0203(5) Uani 1 1 d .
H42 H 0.1621 0.6706 0.3348 0.024 Uiso 1 1 calc R
C43 C 0.0153(3) 0.7579(3) 0.27543(13) 0.0267(6) Uani 1 1 d .
H43 H -0.0492 0.7171 0.2947 0.032 Uiso 1 1 calc R
C44 C -0.0160(3) 0.8456(3) 0.22384(13) 0.0278(6) Uani 1 1 d .
H44 H -0.1035 0.8669 0.2084 0.033 Uiso 1 1 calc R
C45 C 0.0794(3) 0.9028(3) 0.19457(12) 0.0234(6) Uani 1 1 d .
H45 H 0.0579 0.9623 0.1589 0.028 Uiso 1 1 calc R
C46 C 0.2059(3) 0.8731(2) 0.21744(11) 0.0182(5) Uani 1 1 d .
H46 H 0.2719 0.9112 0.1970 0.022 Uiso 1 1 calc R
C51 C 0.9500(2) 0.3672(2) 0.20484(10) 0.0154(5) Uani 1 1 d .
C52 C 1.0111(3) 0.4271(2) 0.23108(11) 0.0184(5) Uani 1 1 d .
H52 H 0.9574 0.4725 0.2619 0.022 Uiso 1 1 calc R
C53 C 1.1507(3) 0.4202(3) 0.21201(12) 0.0230(6) Uani 1 1 d .
H53 H 1.1910 0.4629 0.2292 0.028 Uiso 1 1 calc R
C54 C 1.2312(3) 0.3514(3) 0.16803(12) 0.0239(6) Uani 1 1 d .
H54 H 1.3266 0.3464 0.1554 0.029 Uiso 1 1 calc R
C55 C 1.1720(3) 0.2902(3) 0.14277(12) 0.0234(6) Uani 1 1 d .
H55 H 1.2276 0.2417 0.1132 0.028 Uiso 1 1 calc R
C56 C 1.0317(3) 0.2991(2) 0.16029(11) 0.0200(5) Uani 1 1 d .
H56 H 0.9910 0.2587 0.1419 0.024 Uiso 1 1 calc R
C61 C 0.8070(2) 0.2436(2) 0.29910(10) 0.0140(5) Uani 1 1 d .
C62 C 0.9327(3) 0.1353(2) 0.29733(11) 0.0180(5) Uani 1 1 d .
H62 H 1.0022 0.1320 0.2640 0.022 Uiso 1 1 calc R
C63 C 0.9568(3) 0.0329(2) 0.34357(11) 0.0209(5) Uani 1 1 d .
H63 H 1.0435 -0.0393 0.3421 0.025 Uiso 1 1 calc R
C64 C 0.8555(3) 0.0349(2) 0.39195(11) 0.0202(5) Uani 1 1 d .
H64 H 0.8712 -0.0365 0.4231 0.024 Uiso 1 1 calc R
C65 C 0.7314(3) 0.1415(2) 0.39455(11) 0.0198(5) Uani 1 1 d .
H65 H 0.6617 0.1437 0.4277 0.024 Uiso 1 1 calc R
C66 C 0.7079(3) 0.2456(2) 0.34886(10) 0.0172(5) Uani 1 1 d .
H66 H 0.6232 0.3191 0.3516 0.021 Uiso 1 1 calc R
C71 C 0.7243(2) 0.3005(2) 0.18305(10) 0.0138(5) Uani 1 1 d .
C72 C 0.7107(3) 0.1826(2) 0.19893(11) 0.0206(5) Uani 1 1 d .
H72 H 0.7299 0.1341 0.2372 0.025 Uiso 1 1 calc R
C73 C 0.6691(3) 0.1352(3) 0.15929(12) 0.0254(6) Uani 1 1 d .
H73 H 0.6573 0.0558 0.1709 0.030 Uiso 1 1 calc R
C74 C 0.6449(3) 0.2032(3) 0.10295(11) 0.0210(5) Uani 1 1 d .
H74 H 0.6179 0.1701 0.0757 0.025 Uiso 1 1 calc R
C75 C 0.6602(3) 0.3191(2) 0.08662(11) 0.0232(6) Uani 1 1 d .
H75 H 0.6444 0.3658 0.0479 0.028 Uiso 1 1 calc R
C76 C 0.6985(3) 0.3679(2) 0.12624(11) 0.0214(5) Uani 1 1 d .
H76 H 0.7073 0.4486 0.1146 0.026 Uiso 1 1 calc R
C1S C 0.8413(4) 0.7675(4) 0.53621(15) 0.0410(8) Uani 1 1 d .
C2S C 0.6978(4) 0.8388(4) 0.53257(15) 0.0462(9) Uani 1 1 d .
H2S H 0.6468 0.8968 0.5589 0.055 Uiso 1 1 calc R
C3S C 0.6267(4) 0.8262(4) 0.49044(15) 0.0468(9) Uani 1 1 d .
H3S H 0.5279 0.8760 0.4882 0.056 Uiso 1 1 calc R
C4S C 0.6985(4) 0.7426(3) 0.45249(14) 0.0408(8) Uani 1 1 d .
H4S H 0.6498 0.7337 0.4242 0.049 Uiso 1 1 calc R
C5S C 0.8405(4) 0.6722(3) 0.45557(15) 0.0414(8) Uani 1 1 d .
H5S H 0.8910 0.6148 0.4290 0.050 Uiso 1 1 calc R
C6S C 0.9115(4) 0.6836(3) 0.49699(15) 0.0428(8) Uani 1 1 d .
H6S H 1.0102 0.6332 0.4987 0.051 Uiso 1 1 calc R
C7S C 0.9195(4) 0.7800(5) 0.5814(2) 0.0726(15) Uani 1 1 d .
H7SA H 0.9886 0.8190 0.5614 0.109 Uiso 1 1 calc R
H7SB H 0.9699 0.6955 0.6036 0.109 Uiso 1 1 calc R
H7SC H 0.8506 0.8338 0.6086 0.109 Uiso 1 1 calc R

loop_
_atom_site_aniso_label
_atom_site_aniso_U_11
_atom_site_aniso_U_22
_atom_site_aniso_U_33
_atom_site_aniso_U_23
_atom_site_aniso_U_13
_atom_site_aniso_U_12
Os1 0.00975(5) 0.01106(5) 0.01126(5) -0.00249(3) -0.00127(3) -0.00368(4)
Cl1 0.0158(3) 0.0169(3) 0.0147(3) -0.0038(2) -0.0041(2) -0.0039(2)
Cl2 0.0153(3) 0.0189(3) 0.0142(3) -0.0047(2) -0.0009(2) -0.0095(2)
Cl3 0.0169(3) 0.0254(3) 0.0142(3) -0.0054(2) -0.0016(2) -0.0096(2)
Cl4 0.0200(3) 0.0188(3) 0.0248(3) -0.0018(2) -0.0074(2) -0.0105(2)
Cl5 0.0240(3) 0.0160(3) 0.0309(3) -0.0036(2) -0.0052(3) -0.0104(2)
P1 0.0114(3) 0.0127(3) 0.0131(3) -0.0031(2) -0.0008(2) -0.0038(2)
P2 0.0117(3) 0.0124(3) 0.0124(3) -0.0032(2) -0.0007(2) -0.0041(2)
O1 0.0194(9) 0.0202(9) 0.0276(10) -0.0009(8) -0.0030(8) -0.0110(8)
C1 0.0101(11) 0.0107(11) 0.0161(11) -0.0047(9) -0.0018(9) -0.0028(9)
C2 0.0117(11) 0.0113(11) 0.0163(11) -0.0052(9) -0.0019(9) -0.0032(9)
C3 0.0159(12) 0.0107(11) 0.0155(12) -0.0003(9) -0.0024(9) -0.0062(9)
C4 0.0162(12) 0.0127(11) 0.0124(11) -0.0030(9) 0.0000(9) -0.0060(9)
C5 0.0161(12) 0.0185(12) 0.0173(12) -0.0024(10) -0.0028(9) -0.0081(10)
C6 0.0109(11) 0.0192(12) 0.0212(13) -0.0023(10) 0.0007(9) -0.0049(10)
C7 0.0172(12) 0.0160(12) 0.0153(12) -0.0020(9) -0.0002(9) -0.0059(10)
C8 0.0150(11) 0.0116(11) 0.0156(11) -0.0015(9) -0.0051(9) -0.0043(9)
C9 0.0129(11) 0.0162(12) 0.0104(11) -0.0023(9) 0.0009(9) -0.0051(9)
C10 0.0169(12) 0.0188(12) 0.0161(12) -0.0047(10) 0.0004(9) -0.0082(10)
C11 0.0263(14) 0.0144(12) 0.0209(13) 0.0006(10) -0.0044(11) -0.0035(11)
C12 0.0200(13) 0.0240(14) 0.0233(14) -0.0009(11) -0.0077(11) -0.0012(11)
C13 0.0154(12) 0.0267(14) 0.0206(13) -0.0051(11) -0.0045(10) -0.0062(11)
C14 0.0148(12) 0.0165(12) 0.0178(12) -0.0026(10) -0.0015(9) -0.0065(10)
C20 0.0150(12) 0.0139(11) 0.0130(11) -0.0042(9) -0.0035(9) -0.0001(9)
C21 0.0114(11) 0.0216(13) 0.0148(12) -0.0032(10) -0.0010(9) -0.0058(10)
C22 0.0173(13) 0.0221(13) 0.0216(13) -0.0015(11) -0.0016(10) -0.0062(10)
C23 0.0247(14) 0.0315(16) 0.0224(14) 0.0028(12) -0.0012(11) -0.0109(12)
C24 0.0246(14) 0.0416(17) 0.0143(13) -0.0013(12) -0.0008(11) -0.0082(13)
C25 0.0308(16) 0.0349(16) 0.0188(14) -0.0103(12) 0.0016(12) -0.0064(13)
C26 0.0244(14) 0.0233(14) 0.0175(13) -0.0040(10) -0.0015(10) -0.0066(11)
C31 0.0169(12) 0.0139(11) 0.0136(11) -0.0046(9) 0.0003(9) -0.0067(9)
C32 0.0183(13) 0.0216(13) 0.0197(13) -0.0038(10) -0.0014(10) -0.0062(10)
C33 0.0262(14) 0.0129(12) 0.0266(14) -0.0036(10) 0.0001(11) -0.0039(11)
C34 0.0321(15) 0.0166(13) 0.0254(14) -0.0051(11) 0.0019(11) -0.0131(11)
C35 0.0201(13) 0.0257(14) 0.0214(13) -0.0067(11) 0.0002(10) -0.0116(11)
C36 0.0151(12) 0.0172(12) 0.0170(12) -0.0037(10) 0.0001(9) -0.0050(10)
C41 0.0106(11) 0.0164(12) 0.0190(12) -0.0096(10) -0.0004(9) -0.0014(9)
C42 0.0147(12) 0.0180(13) 0.0270(14) -0.0055(11) -0.0015(10) -0.0042(10)
C43 0.0183(13) 0.0252(14) 0.0410(17) -0.0085(12) -0.0051(12) -0.0103(11)
C44 0.0182(13) 0.0247(15) 0.0429(17) -0.0131(13) -0.0130(12) -0.0021(11)
C45 0.0225(14) 0.0221(13) 0.0224(13) -0.0081(11) -0.0075(11) -0.0003(11)
C46 0.0147(12) 0.0191(13) 0.0197(12) -0.0087(10) -0.0015(10) -0.0024(10)
C51 0.0137(12) 0.0159(12) 0.0139(11) -0.0007(9) -0.0002(9) -0.0044(9)
C52 0.0161(12) 0.0163(12) 0.0203(13) -0.0020(10) -0.0049(10) -0.0028(10)
C53 0.0181(13) 0.0220(13) 0.0283(14) 0.0009(11) -0.0088(11) -0.0071(11)
C54 0.0147(12) 0.0266(14) 0.0254(14) 0.0031(11) -0.0002(10) -0.0075(11)
C55 0.0206(13) 0.0244(14) 0.0194(13) -0.0021(11) 0.0057(10) -0.0070(11)
C56 0.0206(13) 0.0200(13) 0.0192(13) -0.0040(10) 0.0007(10) -0.0084(10)
C61 0.0150(11) 0.0136(11) 0.0144(11) -0.0032(9) -0.0032(9) -0.0053(9)
C62 0.0157(12) 0.0179(12) 0.0181(12) -0.0047(10) 0.0001(10) -0.0039(10)
C63 0.0205(13) 0.0162(12) 0.0216(13) -0.0045(10) -0.0042(10) -0.0010(10)
C64 0.0291(14) 0.0173(12) 0.0150(12) 0.0009(10) -0.0059(10) -0.0099(11)
C65 0.0217(13) 0.0224(13) 0.0144(12) -0.0028(10) -0.0002(10) -0.0081(11)
C66 0.0165(12) 0.0168(12) 0.0165(12) -0.0042(10) -0.0016(10) -0.0037(10)
C71 0.0123(11) 0.0142(11) 0.0143(11) -0.0053(9) -0.0003(9) -0.0033(9)
C72 0.0250(14) 0.0215(13) 0.0179(12) -0.0002(10) -0.0048(10) -0.0122(11)
C73 0.0352(16) 0.0227(14) 0.0265(14) -0.0001(11) -0.0097(12) -0.0187(12)
C74 0.0230(13) 0.0243(14) 0.0204(13) -0.0072(11) -0.0054(10) -0.0104(11)
C75 0.0321(15) 0.0203(13) 0.0165(13) -0.0022(10) -0.0063(11) -0.0081(11)
C76 0.0317(15) 0.0150(12) 0.0190(13) -0.0007(10) -0.0053(11) -0.0103(11)
C1S 0.0325(17) 0.057(2) 0.0366(18) -0.0172(16) 0.0016(14) -0.0177(16)
C2S 0.0379(19) 0.061(2) 0.0374(19) -0.0163(17) 0.0048(15) -0.0151(17)
C3S 0.0351(19) 0.060(2) 0.0383(19) 0.0075(17) -0.0087(15) -0.0171(17)
C4S 0.054(2) 0.047(2) 0.0274(16) 0.0063(14) -0.0128(15) -0.0285(18)
C5S 0.058(2) 0.0357(18) 0.0357(18) -0.0086(14) -0.0002(16) -0.0241(17)
C6S 0.0340(18) 0.049(2) 0.044(2) -0.0146(16) 0.0014(15) -0.0128(16)
C7S 0.046(2) 0.120(4) 0.066(3) -0.058(3) 0.003(2) -0.026(3)

loop_
_atom_type_symbol
_atom_type_description
_atom_type_scat_dispersion_real
_atom_type_scat_dispersion_imag
_atom_type_scat_source
C C 0.0033 0.0016 'International Tables Vol C Tables 4.2.6.8 and 6.1.1.4'
H H 0.0000 0.0000 'International Tables Vol C Tables 4.2.6.8 and 6.1.1.4'
Cl Cl 0.1484 0.1585 'International Tables Vol C Tables 4.2.6.8 and 6.1.1.4'
O O 0.0106 0.0060 'International Tables Vol C Tables 4.2.6.8 and 6.1.1.4'
Os Os -1.2165 7.6030 'International Tables Vol C Tables 4.2.6.8 and 6.1.1.4'
P P 0.1023 0.0942 'International Tables Vol C Tables 4.2.6.8 and 6.1.1.4'

loop_
_geom_angle_atom_site_label_1
_geom_angle_atom_site_label_2
_geom_angle_atom_site_label_3
_geom_angle
Cl1 Os1 Cl2 83.116(19)
P1 Os1 Cl1 86.60(2)
P1 Os1 Cl2 90.77(2)
P2 Os1 Cl1 85.94(2)
P2 Os1 Cl2 96.50(2)
P2 Os1 P1 168.89(2)
C1 Os1 Cl1 163.26(6)
C1 Os1 Cl2 81.58(7)
C1 Os1 P1 86.86(6)
C1 Os1 P2 102.48(6)
C20 Os1 Cl1 108.21(7)
C20 Os1 Cl2 168.52(7)
C20 Os1 P1 88.08(7)
C20 Os1 P2 86.44(7)
C20 Os1 C1 86.95(10)
C4 Cl2 Os1 106.77(8)
C21 P1 Os1 115.08(8)
C31 P1 Os1 118.61(8)
C31 P1 C21 100.27(11)
C31 P1 C41 106.52(11)
C41 P1 Os1 112.19(8)
C41 P1 C21 102.32(11)
C51 P2 Os1 119.07(8)
C51 P2 C61 101.84(11)
C51 P2 C71 104.03(11)
C61 P2 Os1 112.58(8)
C71 P2 Os1 114.86(8)
C71 P2 C61 102.41(11)
C2 C1 Os1 133.77(18)
C1 C2 C3 124.4(2)
C1 C2 C9 118.3(2)
C3 C2 C9 117.2(2)
C4 C3 C2 123.9(2)
C4 C3 C8 112.9(2)
C8 C3 C2 123.2(2)
C3 C4 Cl2 118.48(18)
C5 C4 Cl2 116.23(18)
C5 C4 C3 125.3(2)
C4 C5 C6 118.6(2)
C5 C6 C7 119.4(2)
C8 C7 C6 119.8(2)
C3 C8 Cl3 120.03(18)
C7 C8 Cl3 115.86(18)
C7 C8 C3 124.0(2)
C10 C9 C2 120.9(2)
C10 C9 C14 114.3(2)
C14 C9 C2 124.6(2)
C9 C10 Cl5 118.98(19)
C11 C10 Cl5 117.04(19)
C11 C10 C9 123.9(2)
C12 C11 C10 119.2(2)
C11 C12 C13 119.6(2)
C14 C13 C12 119.9(2)
C9 C14 Cl4 119.66(18)
C13 C14 Cl4 117.35(19)
C13 C14 C9 123.0(2)
O1 C20 Os1 175.3(2)
C22 C21 P1 121.57(19)
C26 C21 P1 119.79(19)
C26 C21 C22 118.6(2)
C23 C22 C21 120.3(3)
C24 C23 C22 120.6(3)
C23 C24 C25 119.6(3)
C24 C25 C26 120.1(3)
C25 C26 C21 120.7(3)
C32 C31 P1 124.06(19)
C32 C31 C36 118.7(2)
C36 C31 P1 116.33(18)
C33 C32 C31 120.5(2)
C34 C33 C32 120.6(2)
C33 C34 C35 119.6(2)
C34 C35 C36 120.5(2)
C35 C36 C31 120.1(2)
C42 C41 P1 119.63(19)
C42 C41 C46 118.8(2)
C46 C41 P1 121.28(19)
C43 C42 C41 120.5(3)
C44 C43 C42 119.7(3)
C43 C44 C45 120.5(2)
C46 C45 C44 119.8(3)
C45 C46 C41 120.7(2)
C52 C51 P2 118.22(18)
C56 C51 P2 122.54(19)
C56 C51 C52 119.1(2)
C53 C52 C51 120.0(2)
C54 C53 C52 120.4(2)
C55 C54 C53 119.7(2)
C54 C55 C56 120.4(2)
C55 C56 C51 120.3(2)
C62 C61 P2 119.61(18)
C66 C61 P2 122.12(18)
C66 C61 C62 118.1(2)
C63 C62 C61 120.8(2)
C62 C63 C64 120.4(2)
C65 C64 C63 119.5(2)
C64 C65 C66 120.3(2)
C65 C66 C61 120.9(2)
C72 C71 P2 122.55(18)
C72 C71 C76 118.4(2)
C76 C71 P2 119.07(18)
C73 C72 C71 120.4(2)
C74 C73 C72 120.4(2)
C75 C74 C73 119.5(2)
C74 C75 C76 120.4(2)
C75 C76 C71 120.9(2)
C2S C1S C6S 117.8(3)
C2S C1S C7S 121.1(3)
C6S C1S C7S 121.1(3)
C1S C2S C3S 120.5(3)
C4S C3S C2S 120.4(3)
C5S C4S C3S 119.5(3)
C4S C5S C6S 120.5(3)
C5S C6S C1S 121.3(3)

loop_
_geom_bond_atom_site_label_1
_geom_bond_atom_site_label_2
_geom_bond_distance
Os1 Cl1 2.4811(6)
Os1 Cl2 2.5385(6)
Os1 P1 2.3905(6)
Os1 P2 2.3842(6)
Os1 C1 2.045(2)
Os1 C20 1.813(2)
Cl2 C4 1.754(2)
Cl3 C8 1.747(2)
Cl4 C14 1.739(2)
Cl5 C10 1.745(2)
P1 C21 1.831(2)
P1 C31 1.826(2)
P1 C41 1.828(2)
P2 C51 1.826(2)
P2 C61 1.835(2)
P2 C71 1.829(2)
O1 C20 1.165(3)
C1 C2 1.355(3)
C2 C3 1.483(3)
C2 C9 1.495(3)
C3 C4 1.405(3)
C3 C8 1.407(3)
C4 C5 1.381(3)
C5 C6 1.387(3)
C6 C7 1.388(3)
C7 C8 1.380(3)
C9 C10 1.399(3)
C9 C14 1.406(3)
C10 C11 1.381(3)
C11 C12 1.380(4)
C12 C13 1.382(4)
C13 C14 1.381(3)
C21 C22 1.393(3)
C21 C26 1.391(3)
C22 C23 1.385(4)
C23 C24 1.377(4)
C24 C25 1.383(4)
C25 C26 1.386(4)
C31 C32 1.393(3)
C31 C36 1.405(3)
C32 C33 1.382(4)
C33 C34 1.380(4)
C34 C35 1.383(4)
C35 C36 1.384(3)
C41 C42 1.395(3)
C41 C46 1.400(4)
C42 C43 1.391(4)
C43 C44 1.384(4)
C44 C45 1.388(4)
C45 C46 1.382(3)
C51 C52 1.398(3)
C51 C56 1.396(3)
C52 C53 1.393(4)
C53 C54 1.389(4)
C54 C55 1.381(4)
C55 C56 1.390(4)
C61 C62 1.400(3)
C61 C66 1.394(3)
C62 C63 1.385(4)
C63 C64 1.385(4)
C64 C65 1.382(4)
C65 C66 1.389(3)
C71 C72 1.391(3)
C71 C76 1.393(3)
C72 C73 1.389(4)
C73 C74 1.383(4)
C74 C75 1.377(4)
C75 C76 1.381(4)
C1S C2S 1.380(5)
C1S C6S 1.389(5)
C1S C7S 1.510(5)
C2S C3S 1.399(5)
C3S C4S 1.367(5)
C4S C5S 1.363(5)
C5S C6S 1.378(5)
